data_4117845
loop_
_publ_author_name
'Abderrahmane Amgoune'
'Sonia Ladeira'
'Karinne Miqueu'
'Didier Bourissou'

_publ_section_title
;
 Coordination of Phosphinoboranes R2PB(C6F5)2 to Platinum: An Alkene-Type
 Behavior
;
_journal_name_full 'Journal of the American Chemical Society'
_journal_page_first 6560
_journal_page_last 6563
_journal_paper_doi 10.1021/ja301929n
_journal_volume 134
_journal_year 2012
_chemical_compound_source 'synthesis as described'
_chemical_formula_moiety 'C56 H48 B F10 P3 Pt'
_chemical_formula_sum 'C56 H48 B F10 P3 Pt'
_chemical_formula_weight 1209.75
_chemical_name_systematic
;
 ?
;
_space_group_IT_number 2
_symmetry_cell_setting triclinic
_symmetry_Int_Tables_number 2
_symmetry_space_group_name_Hall '-P 1'
_symmetry_space_group_name_H-M 'P -1'
_atom_sites_solution_hydrogens geom
_atom_sites_solution_primary direct
_atom_sites_solution_secondary difmap
_cell_angle_alpha 73.402(7)
_cell_angle_beta 75.160(17)
_cell_angle_gamma 70.012(7)
_cell_formula_units_Z 2
_cell_length_a 11.731(3)
_cell_length_b 12.456(3)
_cell_length_c 19.203(6)
_cell_measurement_reflns_used 9798
_cell_measurement_temperature 193(2)
_cell_measurement_theta_max 30.55
_cell_measurement_theta_min 2.36
_cell_measurement_wavelength 0.71073
_cell_volume 2487.6(12)
_computing_cell_refinement 'Bruker SAINT'
_computing_data_collection 'Bruker APEX2'
_computing_data_reduction 'Bruker SAINT'
_computing_molecular_graphics 'Ortep-3 for Windows (Farrugia, 1997)'
_computing_publication_material 'WinGX publication routines (Farrugia, 1999)'
_computing_structure_refinement 'SHELXL-97 (Sheldrick, 2008)'
_computing_structure_solution 'SHELXS-97 (Sheldrick, 1990)'
_diffrn_ambient_temperature 193(2)
_diffrn_measured_fraction_theta_full 0.989
_diffrn_measured_fraction_theta_max 0.989
_diffrn_measurement_device_type 'Bruker Kappa APEX II Quazar'
_diffrn_measurement_method 'phi and omega scans'
_diffrn_radiation_monochromator 'multilayer optics'
_diffrn_radiation_probe x-ray
_diffrn_radiation_source 'microfocus sealed tube'
_diffrn_radiation_type MoK\a
_diffrn_radiation_wavelength 0.71073
_diffrn_reflns_av_R_equivalents 0.028
_diffrn_reflns_av_unetI/netI 0.024
_diffrn_reflns_limit_h_max 14
_diffrn_reflns_limit_h_min -14
_diffrn_reflns_limit_k_max 15
_diffrn_reflns_limit_k_min -15
_diffrn_reflns_limit_l_max 23
_diffrn_reflns_limit_l_min -23
_diffrn_reflns_number 43728
_diffrn_reflns_theta_full 26.37
_diffrn_reflns_theta_max 26.37
_diffrn_reflns_theta_min 5.13
_diffrn_standards_decay_% 0
_diffrn_standards_interval_count 0
_diffrn_standards_interval_time 0
_diffrn_standards_number 0
_exptl_absorpt_coefficient_mu 2.993
_exptl_absorpt_correction_T_max 0.8409
_exptl_absorpt_correction_T_min 0.4879
_exptl_absorpt_correction_type multi-scan
_exptl_absorpt_process_details 'SADABS (Bruker-AXS)'
_exptl_crystal_colour colourless
_exptl_crystal_density_diffrn 1.615
_exptl_crystal_description plate
_exptl_crystal_F_000 1204
_exptl_crystal_size_max 0.28
_exptl_crystal_size_mid 0.12
_exptl_crystal_size_min 0.06
_refine_diff_density_max 0.542
_refine_diff_density_min -0.432
_refine_diff_density_rms 0.06
_refine_ls_extinction_method none
_refine_ls_goodness_of_fit_ref 1.025
_refine_ls_hydrogen_treatment constr
_refine_ls_matrix_type full
_refine_ls_number_parameters 646
_refine_ls_number_reflns 10076
_refine_ls_number_restraints 0
_refine_ls_restrained_S_all 1.025
_refine_ls_R_factor_all 0.0192
_refine_ls_R_factor_gt 0.0169
_refine_ls_shift/su_max 0.004
_refine_ls_shift/su_mean 0
_refine_ls_structure_factor_coef Fsqd
_refine_ls_weighting_details 'calc w=1/[\s^2^(Fo^2^)+(0.0178P)^2^+1.3770P] where P=(Fo^2^+2Fc^2^)/3'
_refine_ls_weighting_scheme calc
_refine_ls_wR_factor_gt 0.0404
_refine_ls_wR_factor_ref 0.0415
_reflns_number_gt 9502
_reflns_number_total 10076
_reflns_threshold_expression >2sigma(I)
_cod_data_source_file ja301929n_si_003.cif
_cod_data_source_block 5
_cod_original_cell_volume 2487.7(12)
_cod_database_code 4117845

loop_
_symmetry_equiv_pos_as_xyz
'x, y, z'
'-x, -y, -z'

loop_
_atom_site_label
_atom_site_type_symbol
_atom_site_fract_x
_atom_site_fract_y
_atom_site_fract_z
_atom_site_U_iso_or_equiv
_atom_site_adp_type
_atom_site_occupancy
_atom_site_symmetry_multiplicity
_atom_site_calc_flag
_atom_site_refinement_flags
C1 C 0.48666(19) -0.04426(18) 0.29511(12) 0.0241(4) Uani 1 1 d .
C2 C 0.5148(2) -0.17146(19) 0.28858(14) 0.0341(5) Uani 1 1 d .
H2A H 0.6042 -0.2077 0.2803 0.051 Uiso 1 1 calc R
H2B H 0.4812 -0.1722 0.247 0.051 Uiso 1 1 calc R
H2C H 0.477 -0.2155 0.3343 0.051 Uiso 1 1 calc R
C3 C 0.34604(19) 0.0133(2) 0.30485(13) 0.0312(5) Uani 1 1 d .
H3A H 0.3056 -0.031 0.3493 0.047 Uiso 1 1 calc R
H3B H 0.316 0.0133 0.2617 0.047 Uiso 1 1 calc R
H3C H 0.3272 0.094 0.3097 0.047 Uiso 1 1 calc R
C4 C 0.5239(2) -0.0446(2) 0.36616(12) 0.0290(5) Uani 1 1 d .
H4A H 0.4943 0.0351 0.3747 0.044 Uiso 1 1 calc R
H4B H 0.6139 -0.0726 0.3612 0.044 Uiso 1 1 calc R
H4C H 0.4874 -0.0963 0.4079 0.044 Uiso 1 1 calc R
C5 C 0.5499(2) 0.02495(19) 0.12402(12) 0.0258(5) Uani 1 1 d .
C6 C 0.5718(2) 0.1250(2) 0.05928(12) 0.0325(5) Uani 1 1 d .
H6A H 0.5451 0.1197 0.0163 0.049 Uiso 1 1 calc R
H6B H 0.6597 0.1194 0.0471 0.049 Uiso 1 1 calc R
H6C H 0.5245 0.2001 0.0729 0.049 Uiso 1 1 calc R
C7 C 0.6478(2) -0.0893(2) 0.10925(14) 0.0366(6) Uani 1 1 d .
H7A H 0.643 -0.1022 0.0622 0.055 Uiso 1 1 calc R
H7B H 0.6329 -0.155 0.1492 0.055 Uiso 1 1 calc R
H7C H 0.7299 -0.0833 0.1069 0.055 Uiso 1 1 calc R
C8 C 0.4208(2) 0.0183(2) 0.12613(14) 0.0339(5) Uani 1 1 d .
H8A H 0.3593 0.0913 0.1357 0.051 Uiso 1 1 calc R
H8B H 0.4041 -0.0475 0.1655 0.051 Uiso 1 1 calc R
H8C H 0.4164 0.0068 0.0786 0.051 Uiso 1 1 calc R
C9 C 0.81291(17) 0.00498(17) 0.26998(11) 0.0181(4) Uani 1 1 d .
C10 C 0.84009(19) -0.11434(18) 0.29961(12) 0.0236(4) Uani 1 1 d .
C11 C 0.9339(2) -0.17763(18) 0.33948(12) 0.0288(5) Uani 1 1 d .
C12 C 1.00841(19) -0.1221(2) 0.35102(12) 0.0295(5) Uani 1 1 d .
C13 C 0.98914(18) -0.0046(2) 0.32042(12) 0.0257(5) Uani 1 1 d .
C14 C 0.89481(17) 0.05462(17) 0.28124(11) 0.0203(4) Uani 1 1 d .
C15 C 0.79765(18) 0.12142(18) 0.13366(11) 0.0213(4) Uani 1 1 d .
C16 C 0.7673(2) 0.22844(18) 0.08328(12) 0.0254(4) Uani 1 1 d .
C17 C 0.8452(2) 0.2636(2) 0.01959(13) 0.0338(5) Uani 1 1 d .
C18 C 0.9619(2) 0.1927(2) 0.00314(13) 0.0346(6) Uani 1 1 d .
C19 C 0.9983(2) 0.0858(2) 0.04971(13) 0.0324(5) Uani 1 1 d .
C20 C 0.91618(19) 0.05143(19) 0.11087(12) 0.0259(5) Uani 1 1 d .
C21 C 0.26540(18) 0.32795(18) 0.17050(12) 0.0227(4) Uani 1 1 d .
C22 C 0.17517(19) 0.27000(19) 0.18992(13) 0.0284(5) Uani 1 1 d .
H22 H 0.1478 0.2394 0.2405 0.034 Uiso 1 1 calc R
C23 C 0.1251(2) 0.2568(2) 0.13575(14) 0.0370(6) Uani 1 1 d .
H23 H 0.0632 0.2178 0.1496 0.044 Uiso 1 1 calc R
C24 C 0.1646(2) 0.2999(2) 0.06199(15) 0.0407(6) Uani 1 1 d .
H24 H 0.1301 0.2904 0.0252 0.049 Uiso 1 1 calc R
C25 C 0.2542(2) 0.3567(2) 0.04211(14) 0.0378(6) Uani 1 1 d .
H25 H 0.282 0.386 -0.0086 0.045 Uiso 1 1 calc R
C26 C 0.3040(2) 0.3712(2) 0.09575(12) 0.0294(5) Uani 1 1 d .
H26 H 0.3652 0.4112 0.0814 0.035 Uiso 1 1 calc R
C27 C 0.33222(19) 0.50323(18) 0.20210(12) 0.0235(4) Uani 1 1 d .
C28 C 0.2287(2) 0.5955(2) 0.21745(15) 0.0364(6) Uani 1 1 d .
H28 H 0.1574 0.5798 0.2501 0.044 Uiso 1 1 calc R
C29 C 0.2292(3) 0.7105(2) 0.18518(17) 0.0473(7) Uani 1 1 d .
H29 H 0.158 0.773 0.1956 0.057 Uiso 1 1 calc R
C30 C 0.3320(3) 0.7343(2) 0.13840(15) 0.0453(7) Uani 1 1 d .
H30 H 0.3315 0.813 0.1163 0.054 Uiso 1 1 calc R
C31 C 0.4354(3) 0.6441(2) 0.12360(15) 0.0448(7) Uani 1 1 d .
H31 H 0.5067 0.6607 0.0915 0.054 Uiso 1 1 calc R
C32 C 0.4361(2) 0.5283(2) 0.15564(13) 0.0330(5) Uani 1 1 d .
H32 H 0.5081 0.4663 0.1456 0.04 Uiso 1 1 calc R
C33 C 0.22084(18) 0.34698(18) 0.32233(12) 0.0224(4) Uani 1 1 d .
C34 C 0.09499(19) 0.40368(19) 0.32169(13) 0.0276(5) Uani 1 1 d .
H34 H 0.0662 0.4367 0.276 0.033 Uiso 1 1 calc R
C35 C 0.0125(2) 0.4116(2) 0.38760(13) 0.0314(5) Uani 1 1 d .
H35 H -0.0724 0.4513 0.3868 0.038 Uiso 1 1 calc R
C36 C 0.0531(2) 0.3621(2) 0.45439(13) 0.0353(5) Uani 1 1 d .
H36 H -0.0034 0.3694 0.4993 0.042 Uiso 1 1 calc R
C37 C 0.1769(2) 0.3018(2) 0.45565(13) 0.0343(5) Uani 1 1 d .
H37 H 0.2047 0.2657 0.5014 0.041 Uiso 1 1 calc R
C38 C 0.2592(2) 0.29445(19) 0.38998(12) 0.0267(5) Uani 1 1 d .
H38 H 0.3435 0.2527 0.3911 0.032 Uiso 1 1 calc R
C39 C 0.49240(18) 0.40395(19) 0.37522(12) 0.0259(5) Uani 1 1 d .
C40 C 0.4261(2) 0.5177(2) 0.34521(15) 0.0354(5) Uani 1 1 d .
H40 H 0.4411 0.5483 0.2935 0.042 Uiso 1 1 calc R
C41 C 0.3376(2) 0.5864(3) 0.39160(18) 0.0485(7) Uani 1 1 d .
H41 H 0.2932 0.6639 0.3711 0.058 Uiso 1 1 calc R
C42 C 0.3140(2) 0.5431(3) 0.46654(18) 0.0516(8) Uani 1 1 d .
H42 H 0.2531 0.5903 0.4974 0.062 Uiso 1 1 calc R
C43 C 0.3788(3) 0.4313(3) 0.49661(16) 0.0484(7) Uani 1 1 d .
H43 H 0.3625 0.4014 0.5483 0.058 Uiso 1 1 calc R
C44 C 0.4684(2) 0.3617(2) 0.45139(14) 0.0361(6) Uani 1 1 d .
H44 H 0.5134 0.285 0.4727 0.043 Uiso 1 1 calc R
C45 C 0.70493(18) 0.21363(17) 0.38059(11) 0.0207(4) Uani 1 1 d .
C46 C 0.6739(2) 0.11209(19) 0.42035(12) 0.0279(5) Uani 1 1 d .
H46 H 0.6088 0.0944 0.4092 0.033 Uiso 1 1 calc R
C47 C 0.7364(2) 0.0363(2) 0.47590(13) 0.0344(5) Uani 1 1 d .
H47 H 0.7134 -0.0322 0.5027 0.041 Uiso 1 1 calc R
C48 C 0.8318(2) 0.0600(2) 0.49241(13) 0.0365(6) Uani 1 1 d .
H48 H 0.8744 0.0082 0.5307 0.044 Uiso 1 1 calc R
C49 C 0.8650(2) 0.1597(2) 0.45280(13) 0.0349(5) Uani 1 1 d .
H49 H 0.9309 0.1763 0.4639 0.042 Uiso 1 1 calc R
C50 C 0.8031(2) 0.23543(19) 0.39722(12) 0.0273(5) Uani 1 1 d .
H50 H 0.8275 0.3031 0.37 0.033 Uiso 1 1 calc R
C51 C 0.69915(18) 0.41773(17) 0.26152(12) 0.0231(4) Uani 1 1 d .
C52 C 0.7607(2) 0.41072(19) 0.19032(13) 0.0295(5) Uani 1 1 d .
H52 H 0.7517 0.3563 0.1676 0.035 Uiso 1 1 calc R
C53 C 0.8355(2) 0.4820(2) 0.15159(16) 0.0435(6) Uani 1 1 d .
H53 H 0.8769 0.4764 0.1027 0.052 Uiso 1 1 calc R
C54 C 0.8497(2) 0.5612(2) 0.18438(19) 0.0506(8) Uani 1 1 d .
H54 H 0.9013 0.6096 0.1582 0.061 Uiso 1 1 calc R
C55 C 0.7887(2) 0.5696(2) 0.25512(18) 0.0465(7) Uani 1 1 d .
H55 H 0.7987 0.6238 0.2777 0.056 Uiso 1 1 calc R
C56 C 0.7128(2) 0.4994(2) 0.29364(15) 0.0336(5) Uani 1 1 d .
H56 H 0.6699 0.5068 0.342 0.04 Uiso 1 1 calc R
B1 B 0.7165(2) 0.07947(19) 0.21468(13) 0.0188(4) Uani 1 1 d .
F1 F 0.77980(12) -0.17885(11) 0.28552(8) 0.0349(3) Uani 1 1 d .
F2 F 0.95590(14) -0.29480(11) 0.36478(8) 0.0432(4) Uani 1 1 d .
F3 F 1.09955(13) -0.18176(13) 0.39012(8) 0.0463(4) Uani 1 1 d .
F4 F 1.06411(11) 0.05090(13) 0.32830(8) 0.0382(3) Uani 1 1 d .
F5 F 0.88624(10) 0.16875(10) 0.24908(7) 0.0248(3) Uani 1 1 d .
F6 F 0.65438(12) 0.30660(11) 0.09378(7) 0.0322(3) Uani 1 1 d .
F7 F 0.80700(16) 0.36890(13) -0.02515(8) 0.0515(4) Uani 1 1 d .
F8 F 1.03937(15) 0.22592(15) -0.05801(8) 0.0524(4) Uani 1 1 d .
F9 F 1.11337(12) 0.01331(15) 0.03526(8) 0.0466(4) Uani 1 1 d .
F10 F 0.95869(12) -0.05986(11) 0.14900(7) 0.0364(3) Uani 1 1 d .
P1 P 0.56616(4) 0.05032(4) 0.21401(3) 0.01799(10) Uani 1 1 d .
P2 P 0.33894(5) 0.34692(4) 0.23859(3) 0.01915(10) Uani 1 1 d .
P3 P 0.60971(4) 0.31508(4) 0.31276(3) 0.01862(10) Uani 1 1 d .
Pt1 Pt 0.542284(6) 0.223040(6) 0.247146(4) 0.01554(3) Uani 1 1 d .

loop_
_atom_site_aniso_label
_atom_site_aniso_U_11
_atom_site_aniso_U_22
_atom_site_aniso_U_33
_atom_site_aniso_U_23
_atom_site_aniso_U_13
_atom_site_aniso_U_12
C1 0.0235(10) 0.0212(10) 0.0290(12) -0.0043(9) -0.0032(9) -0.0104(9)
C2 0.0364(13) 0.0221(11) 0.0457(15) -0.0042(10) -0.0070(11) -0.0136(10)
C3 0.0235(11) 0.0353(13) 0.0356(13) -0.0066(10) -0.0011(9) -0.0134(10)
C4 0.0292(11) 0.0323(12) 0.0244(12) -0.0014(9) -0.0021(9) -0.0132(10)
C5 0.0281(11) 0.0263(11) 0.0273(12) -0.0114(9) -0.0069(9) -0.0072(9)
C6 0.0381(13) 0.0400(13) 0.0244(12) -0.0078(10) -0.0100(10) -0.0138(11)
C7 0.0385(13) 0.0355(13) 0.0375(14) -0.0202(11) -0.0053(11) -0.0038(11)
C8 0.0325(12) 0.0428(14) 0.0354(13) -0.0161(11) -0.0097(10) -0.0131(11)
C9 0.0156(9) 0.0187(9) 0.0166(10) -0.0037(8) -0.0004(7) -0.0026(8)
C10 0.0223(10) 0.0216(10) 0.0261(11) -0.0078(9) -0.0021(8) -0.0049(9)
C11 0.0329(12) 0.0188(10) 0.0247(12) -0.0020(9) -0.0047(9) 0.0026(9)
C12 0.0213(10) 0.0336(12) 0.0255(12) -0.0074(10) -0.0096(9) 0.0071(9)
C13 0.0176(10) 0.0341(12) 0.0264(12) -0.0113(9) -0.0039(8) -0.0046(9)
C14 0.0173(9) 0.0205(10) 0.0193(10) -0.0050(8) -0.0004(8) -0.0024(8)
C15 0.0220(10) 0.0243(10) 0.0211(11) -0.0073(8) -0.0043(8) -0.0087(9)
C16 0.0304(11) 0.0241(11) 0.0232(11) -0.0074(9) -0.0027(9) -0.0095(9)
C17 0.0520(15) 0.0300(12) 0.0237(12) -0.0033(10) -0.0038(11) -0.0214(12)
C18 0.0398(13) 0.0475(15) 0.0250(12) -0.0152(11) 0.0091(10) -0.0279(12)
C19 0.0254(11) 0.0464(14) 0.0314(13) -0.0221(11) 0.0041(9) -0.0134(11)
C20 0.0254(11) 0.0293(11) 0.0240(11) -0.0096(9) -0.0024(9) -0.0075(9)
C21 0.0181(9) 0.0209(10) 0.0279(11) -0.0056(9) -0.0080(8) -0.0011(8)
C22 0.0242(11) 0.0302(12) 0.0305(12) -0.0060(10) -0.0044(9) -0.0083(9)
C23 0.0282(12) 0.0451(14) 0.0452(15) -0.0129(12) -0.0092(11) -0.0153(11)
C24 0.0368(13) 0.0542(16) 0.0397(15) -0.0146(12) -0.0170(11) -0.0127(12)
C25 0.0394(13) 0.0478(15) 0.0251(13) -0.0046(11) -0.0099(10) -0.0111(12)
C26 0.0273(11) 0.0309(12) 0.0297(12) -0.0017(10) -0.0083(9) -0.0097(10)
C27 0.0241(10) 0.0198(10) 0.0265(11) -0.0027(8) -0.0081(9) -0.0056(9)
C28 0.0280(12) 0.0248(12) 0.0475(15) -0.0038(11) -0.0040(11) -0.0021(10)
C29 0.0469(15) 0.0221(12) 0.0612(19) -0.0061(12) -0.0062(14) -0.0001(12)
C30 0.0628(18) 0.0227(12) 0.0472(16) -0.0008(11) -0.0077(13) -0.0155(13)
C31 0.0472(15) 0.0330(13) 0.0486(16) -0.0047(12) 0.0082(12) -0.0203(12)
C32 0.0308(12) 0.0260(11) 0.0383(14) -0.0054(10) -0.0008(10) -0.0088(10)
C33 0.0198(10) 0.0202(10) 0.0270(11) -0.0053(8) -0.0023(8) -0.0066(8)
C34 0.0232(10) 0.0294(11) 0.0290(12) -0.0064(9) -0.0051(9) -0.0057(9)
C35 0.0189(10) 0.0340(12) 0.0393(14) -0.0106(10) -0.0001(9) -0.0066(10)
C36 0.0322(12) 0.0437(14) 0.0294(13) -0.0114(11) 0.0059(10) -0.0157(11)
C37 0.0376(13) 0.0405(14) 0.0239(12) -0.0035(10) -0.0049(10) -0.0135(11)
C38 0.0230(10) 0.0251(11) 0.0314(12) -0.0033(9) -0.0081(9) -0.0062(9)
C39 0.0190(10) 0.0299(11) 0.0334(12) -0.0177(10) -0.0041(9) -0.0043(9)
C40 0.0255(11) 0.0368(13) 0.0449(15) -0.0209(11) -0.0077(10) 0.0005(10)
C41 0.0296(13) 0.0417(15) 0.074(2) -0.0332(15) -0.0092(13) 0.0068(12)
C42 0.0302(13) 0.063(2) 0.068(2) -0.0482(17) 0.0065(13) -0.0049(13)
C43 0.0429(15) 0.067(2) 0.0406(16) -0.0329(15) 0.0081(12) -0.0165(15)
C44 0.0328(12) 0.0424(14) 0.0346(14) -0.0198(11) 0.0008(10) -0.0083(11)
C45 0.0193(9) 0.0218(10) 0.0201(10) -0.0090(8) -0.0029(8) -0.0014(8)
C46 0.0268(11) 0.0273(11) 0.0300(12) -0.0078(9) -0.0047(9) -0.0074(9)
C47 0.0407(13) 0.0288(12) 0.0270(12) -0.0027(10) -0.0032(10) -0.0065(11)
C48 0.0350(13) 0.0386(14) 0.0273(13) -0.0056(10) -0.0129(10) 0.0042(11)
C49 0.0299(12) 0.0421(14) 0.0353(14) -0.0125(11) -0.0148(10) -0.0037(11)
C50 0.0264(11) 0.0273(11) 0.0308(12) -0.0097(9) -0.0078(9) -0.0061(9)
C51 0.0192(10) 0.0168(10) 0.0329(12) -0.0038(9) -0.0099(9) -0.0023(8)
C52 0.0281(11) 0.0261(11) 0.0313(12) -0.0012(9) -0.0079(9) -0.0066(10)
C53 0.0345(13) 0.0421(15) 0.0421(15) 0.0071(12) -0.0050(11) -0.0112(12)
C54 0.0376(14) 0.0310(14) 0.076(2) 0.0115(14) -0.0138(14) -0.0180(12)
C55 0.0397(14) 0.0203(12) 0.085(2) -0.0092(13) -0.0222(15) -0.0096(11)
C56 0.0294(12) 0.0249(11) 0.0512(15) -0.0150(11) -0.0098(11) -0.0061(10)
B1 0.0169(10) 0.0178(11) 0.0217(12) -0.0066(9) -0.0020(9) -0.0043(9)
F1 0.0381(7) 0.0204(6) 0.0498(9) -0.0072(6) -0.0130(6) -0.0094(6)
F2 0.0539(9) 0.0199(7) 0.0437(9) 0.0016(6) -0.0167(7) 0.0032(6)
F3 0.0377(8) 0.0472(9) 0.0458(9) -0.0082(7) -0.0259(7) 0.0096(7)
F4 0.0224(6) 0.0511(9) 0.0474(9) -0.0141(7) -0.0120(6) -0.0114(6)
F5 0.0230(6) 0.0224(6) 0.0297(7) -0.0035(5) -0.0044(5) -0.0093(5)
F6 0.0378(7) 0.0233(6) 0.0282(7) -0.0019(5) -0.0080(6) -0.0014(6)
F7 0.0808(12) 0.0344(8) 0.0318(8) 0.0047(6) -0.0012(8) -0.0238(8)
F8 0.0616(10) 0.0697(11) 0.0330(8) -0.0171(8) 0.0205(7) -0.0440(9)
F9 0.0261(7) 0.0691(10) 0.0444(9) -0.0298(8) 0.0103(6) -0.0113(7)
F10 0.0318(7) 0.0324(7) 0.0328(8) -0.0106(6) -0.0019(6) 0.0059(6)
P1 0.0180(2) 0.0170(2) 0.0203(3) -0.0050(2) -0.0038(2) -0.0056(2)
P2 0.0166(2) 0.0181(2) 0.0213(3) -0.0031(2) -0.0041(2) -0.0035(2)
P3 0.0171(2) 0.0182(2) 0.0217(3) -0.0075(2) -0.0035(2) -0.0040(2)
Pt1 0.01430(4) 0.01457(4) 0.01739(4) -0.00346(3) -0.00332(3) -0.00336(3)

loop_
_atom_type_symbol
_atom_type_description
_atom_type_scat_dispersion_real
_atom_type_scat_dispersion_imag
_atom_type_scat_source
C C 0.0033 0.0016 'International Tables Vol C Tables 4.2.6.8 and 6.1.1.4'
H H 0 0 'International Tables Vol C Tables 4.2.6.8 and 6.1.1.4'
B B 0.0013 0.0007 'International Tables Vol C Tables 4.2.6.8 and 6.1.1.4'
F F 0.0171 0.0103 'International Tables Vol C Tables 4.2.6.8 and 6.1.1.4'
P P 0.1023 0.0942 'International Tables Vol C Tables 4.2.6.8 and 6.1.1.4'
Pt Pt -1.7033 8.3905 'International Tables Vol C Tables 4.2.6.8 and 6.1.1.4'

loop_
_geom_angle_atom_site_label_1
_geom_angle_atom_site_label_2
_geom_angle_atom_site_label_3
_geom_angle
C4 C1 C2 109.12(18)
C4 C1 C3 105.59(18)
C2 C1 C3 108.94(17)
C4 C1 P1 108.62(14)
C2 C1 P1 114.84(15)
C3 C1 P1 109.33(15)
C1 C2 H2A 109.5
C1 C2 H2B 109.5
H2A C2 H2B 109.5
C1 C2 H2C 109.5
H2A C2 H2C 109.5
H2B C2 H2C 109.5
C1 C3 H3A 109.5
C1 C3 H3B 109.5
H3A C3 H3B 109.5
C1 C3 H3C 109.5
H3A C3 H3C 109.5
H3B C3 H3C 109.5
C1 C4 H4A 109.5
C1 C4 H4B 109.5
H4A C4 H4B 109.5
C1 C4 H4C 109.5
H4A C4 H4C 109.5
H4B C4 H4C 109.5
C6 C5 C8 106.50(19)
C6 C5 C7 108.37(19)
C8 C5 C7 110.24(18)
C6 C5 P1 110.90(14)
C8 C5 P1 112.47(15)
C7 C5 P1 108.29(15)
C5 C6 H6A 109.5
C5 C6 H6B 109.5
H6A C6 H6B 109.5
C5 C6 H6C 109.5
H6A C6 H6C 109.5
H6B C6 H6C 109.5
C5 C7 H7A 109.5
C5 C7 H7B 109.5
H7A C7 H7B 109.5
C5 C7 H7C 109.5
H7A C7 H7C 109.5
H7B C7 H7C 109.5
C5 C8 H8A 109.5
C5 C8 H8B 109.5
H8A C8 H8B 109.5
C5 C8 H8C 109.5
H8A C8 H8C 109.5
H8B C8 H8C 109.5
C10 C9 C14 112.68(18)
C10 C9 B1 126.12(17)
C14 C9 B1 120.21(17)
F1 C10 C11 115.09(18)
F1 C10 C9 120.30(19)
C11 C10 C9 124.41(19)
F2 C11 C12 119.7(2)
F2 C11 C10 120.4(2)
C12 C11 C10 119.8(2)
F3 C12 C13 120.7(2)
F3 C12 C11 120.9(2)
C13 C12 C11 118.4(2)
F4 C13 C14 120.7(2)
F4 C13 C12 119.66(19)
C14 C13 C12 119.61(19)
F5 C14 C13 116.09(17)
F5 C14 C9 118.94(17)
C13 C14 C9 124.91(19)
C16 C15 C20 111.73(18)
C16 C15 B1 127.46(18)
C20 C15 B1 120.59(18)
F6 C16 C17 114.50(19)
F6 C16 C15 120.81(18)
C17 C16 C15 124.7(2)
F7 C17 C18 120.0(2)
F7 C17 C16 120.0(2)
C18 C17 C16 120.0(2)
F8 C18 C17 120.8(2)
F8 C18 C19 120.4(2)
C17 C18 C19 118.7(2)
F9 C19 C18 120.4(2)
F9 C19 C20 120.0(2)
C18 C19 C20 119.6(2)
F10 C20 C19 114.32(19)
F10 C20 C15 120.68(18)
C19 C20 C15 125.0(2)
C22 C21 C26 118.4(2)
C22 C21 P2 123.24(17)
C26 C21 P2 118.38(16)
C23 C22 C21 120.4(2)
C23 C22 H22 119.8
C21 C22 H22 119.8
C24 C23 C22 120.6(2)
C24 C23 H23 119.7
C22 C23 H23 119.7
C25 C24 C23 119.6(2)
C25 C24 H24 120.2
C23 C24 H24 120.2
C24 C25 C26 120.3(2)
C24 C25 H25 119.9
C26 C25 H25 119.9
C25 C26 C21 120.8(2)
C25 C26 H26 119.6
C21 C26 H26 119.6
C32 C27 C28 118.9(2)
C32 C27 P2 117.36(16)
C28 C27 P2 123.76(17)
C29 C28 C27 120.2(2)
C29 C28 H28 119.9
C27 C28 H28 119.9
C30 C29 C28 120.4(2)
C30 C29 H29 119.8
C28 C29 H29 119.8
C29 C30 C31 120.0(2)
C29 C30 H30 120
C31 C30 H30 120
C30 C31 C32 120.2(2)
C30 C31 H31 119.9
C32 C31 H31 119.9
C27 C32 C31 120.3(2)
C27 C32 H32 119.8
C31 C32 H32 119.8
C38 C33 C34 118.54(19)
C38 C33 P2 118.08(16)
C34 C33 P2 123.26(17)
C35 C34 C33 120.2(2)
C35 C34 H34 119.9
C33 C34 H34 119.9
C36 C35 C34 120.4(2)
C36 C35 H35 119.8
C34 C35 H35 119.8
C35 C36 C37 119.9(2)
C35 C36 H36 120.1
C37 C36 H36 120.1
C38 C37 C36 119.7(2)
C38 C37 H37 120.1
C36 C37 H37 120.1
C37 C38 C33 121.2(2)
C37 C38 H38 119.4
C33 C38 H38 119.4
C44 C39 C40 118.7(2)
C44 C39 P3 122.31(18)
C40 C39 P3 118.99(18)
C39 C40 C41 119.8(3)
C39 C40 H40 120.1
C41 C40 H40 120.1
C42 C41 C40 120.9(3)
C42 C41 H41 119.6
C40 C41 H41 119.6
C41 C42 C43 119.8(2)
C41 C42 H42 120.1
C43 C42 H42 120.1
C42 C43 C44 120.3(3)
C42 C43 H43 119.9
C44 C43 H43 119.9
C39 C44 C43 120.6(3)
C39 C44 H44 119.7
C43 C44 H44 119.7
C46 C45 C50 117.9(2)
C46 C45 P3 118.27(16)
C50 C45 P3 123.72(16)
C47 C46 C45 121.1(2)
C47 C46 H46 119.5
C45 C46 H46 119.5
C48 C47 C46 120.3(2)
C48 C47 H47 119.9
C46 C47 H47 119.9
C47 C48 C49 119.4(2)
C47 C48 H48 120.3
C49 C48 H48 120.3
C50 C49 C48 120.4(2)
C50 C49 H49 119.8
C48 C49 H49 119.8
C49 C50 C45 120.8(2)
C49 C50 H50 119.6
C45 C50 H50 119.6
C52 C51 C56 118.5(2)
C52 C51 P3 119.48(15)
C56 C51 P3 121.95(18)
C51 C52 C53 121.0(2)
C51 C52 H52 119.5
C53 C52 H52 119.5
C54 C53 C52 119.9(3)
C54 C53 H53 120
C52 C53 H53 120
C55 C54 C53 119.8(2)
C55 C54 H54 120.1
C53 C54 H54 120.1
C54 C55 C56 120.4(2)
C54 C55 H55 119.8
C56 C55 H55 119.8
C55 C56 C51 120.4(2)
C55 C56 H56 119.8
C51 C56 H56 119.8
C9 B1 C15 107.08(16)
C9 B1 P1 126.46(15)
C15 B1 P1 116.68(14)
C9 B1 Pt1 122.16(13)
C15 B1 Pt1 113.40(14)
P1 B1 Pt1 66.22(7)
C1 P1 C5 109.00(9)
C1 P1 B1 123.43(10)
C5 P1 B1 116.72(10)
C1 P1 Pt1 108.09(7)
C5 P1 Pt1 130.23(7)
B1 P1 Pt1 64.54(7)
C33 P2 C21 103.61(10)
C33 P2 C27 104.10(9)
C21 P2 C27 99.13(10)
C33 P2 Pt1 118.75(7)
C21 P2 Pt1 115.93(7)
C27 P2 Pt1 112.87(7)
C51 P3 C45 103.54(9)
C51 P3 C39 100.45(10)
C45 P3 C39 98.34(10)
C51 P3 Pt1 119.07(7)
C45 P3 Pt1 114.24(7)
C39 P3 Pt1 118.09(7)
B1 Pt1 P1 49.24(6)
B1 Pt1 P3 103.11(6)
P1 Pt1 P3 146.620(19)
B1 Pt1 P2 154.06(6)
P1 Pt1 P2 108.88(2)
P3 Pt1 P2 101.87(3)

loop_
_geom_bond_atom_site_label_1
_geom_bond_atom_site_label_2
_geom_bond_distance
C1 C4 1.534(3)
C1 C2 1.539(3)
C1 C3 1.543(3)
C1 P1 1.908(2)
C2 H2A 0.98
C2 H2B 0.98
C2 H2C 0.98
C3 H3A 0.98
C3 H3B 0.98
C3 H3C 0.98
C4 H4A 0.98
C4 H4B 0.98
C4 H4C 0.98
C5 C6 1.528(3)
C5 C8 1.535(3)
C5 C7 1.540(3)
C5 P1 1.909(2)
C6 H6A 0.98
C6 H6B 0.98
C6 H6C 0.98
C7 H7A 0.98
C7 H7B 0.98
C7 H7C 0.98
C8 H8A 0.98
C8 H8B 0.98
C8 H8C 0.98
C9 C10 1.386(3)
C9 C14 1.393(3)
C9 B1 1.613(3)
C10 F1 1.353(2)
C10 C11 1.383(3)
C11 F2 1.354(2)
C11 C12 1.375(3)
C12 F3 1.345(2)
C12 C13 1.375(3)
C13 F4 1.348(2)
C13 C14 1.373(3)
C14 F5 1.358(2)
C15 C16 1.398(3)
C15 C20 1.401(3)
C15 B1 1.648(3)
C16 F6 1.355(3)
C16 C17 1.385(3)
C17 F7 1.346(3)
C17 C18 1.366(4)
C18 F8 1.345(3)
C18 C19 1.371(4)
C19 F9 1.353(3)
C19 C20 1.381(3)
C20 F10 1.357(3)
C21 C22 1.395(3)
C21 C26 1.396(3)
C21 P2 1.845(2)
C22 C23 1.390(3)
C22 H22 0.95
C23 C24 1.381(4)
C23 H23 0.95
C24 C25 1.379(4)
C24 H24 0.95
C25 C26 1.386(3)
C25 H25 0.95
C26 H26 0.95
C27 C32 1.386(3)
C27 C28 1.392(3)
C27 P2 1.853(2)
C28 C29 1.390(3)
C28 H28 0.95
C29 C30 1.373(4)
C29 H29 0.95
C30 C31 1.375(4)
C30 H30 0.95
C31 C32 1.396(3)
C31 H31 0.95
C32 H32 0.95
C33 C38 1.389(3)
C33 C34 1.404(3)
C33 P2 1.834(2)
C34 C35 1.388(3)
C34 H34 0.95
C35 C36 1.383(3)
C35 H35 0.95
C36 C37 1.391(3)
C36 H36 0.95
C37 C38 1.383(3)
C37 H37 0.95
C38 H38 0.95
C39 C44 1.395(3)
C39 C40 1.398(3)
C39 P3 1.852(2)
C40 C41 1.399(3)
C40 H40 0.95
C41 C42 1.376(4)
C41 H41 0.95
C42 C43 1.375(4)
C42 H42 0.95
C43 C44 1.397(3)
C43 H43 0.95
C44 H44 0.95
C45 C46 1.391(3)
C45 C50 1.397(3)
C45 P3 1.839(2)
C46 C47 1.385(3)
C46 H46 0.95
C47 C48 1.378(3)
C47 H47 0.95
C48 C49 1.383(4)
C48 H48 0.95
C49 C50 1.382(3)
C49 H49 0.95
C50 H50 0.95
C51 C52 1.385(3)
C51 C56 1.400(3)
C51 P3 1.837(2)
C52 C53 1.390(3)
C52 H52 0.95
C53 C54 1.385(4)
C53 H53 0.95
C54 C55 1.379(4)
C54 H54 0.95
C55 C56 1.390(3)
C55 H55 0.95
C56 H56 0.95
B1 P1 1.922(2)
B1 Pt1 2.291(2)
P1 Pt1 2.3220(7)
P2 Pt1 2.3744(8)
P3 Pt1 2.3417(6)
